data_4063782
loop_
_publ_author_name
'Gopi, Kanniyappan'
'Thirupathi, Natesan'
'Nethaji, Munirathinam'

_publ_section_title
;
 Synthesis, Reactivity, Structural Aspects, and Solution Dynamics of
 Cyclopalladated Compounds
 ofN,N&#x2032;,N&#x2032;&#x2032;-Tris(2-anisyl)guanidine
;
_journal_issue 3
_journal_name_full Organometallics
_journal_page_first 572
_journal_paper_doi 10.1021/om1009445
_journal_volume 30
_journal_year 2011
_chemical_formula_moiety 'C48 H50 N6 O10 PD2'
_chemical_formula_sum 'C48 H50 N6 O10 Pd2'
_chemical_formula_weight 1083.74
_chemical_name_systematic
;

 ?

;
_space_group_IT_number 14
_symmetry_cell_setting monoclinic
_symmetry_space_group_name_Hall '-P 2yn'
_symmetry_space_group_name_H-M 'P 1 21/n 1'
_atom_sites_solution_hydrogens geom
_atom_sites_solution_primary direct
_atom_sites_solution_secondary difmap
_audit_creation_method SHELXL-97
_cell_angle_alpha 90.00
_cell_angle_beta 90.0(3)
_cell_angle_gamma 90.00
_cell_formula_units_Z 4
_cell_length_a 15.7687(15)
_cell_length_b 15.769(2)
_cell_length_c 19.401(2)
_cell_measurement_reflns_used 576
_cell_measurement_temperature 293(2)
_cell_measurement_theta_max 27.0
_cell_measurement_theta_min 2.5
_cell_volume 4824.2(9)
_computing_cell_refinement 'BRUKER SMART APEX CCD'
_computing_data_collection 'BRUKER SMART APEX CCD'
_computing_data_reduction 'BRUKER SAINT'
_computing_molecular_graphics ORTEP-III
_computing_publication_material 'WINGX V1.64.05'
_computing_structure_refinement 'SHELXL-97 (Sheldrick, 1997)'
_computing_structure_solution SHELXS-97
_diffrn_ambient_temperature 293(2)
_diffrn_detector_area_resol_mean 0.3
_diffrn_measured_fraction_theta_full 1.000
_diffrn_measured_fraction_theta_max 1.000
_diffrn_measurement_device_type 'BRUKER SMART APEX CCD'
_diffrn_measurement_method OMEGA
_diffrn_radiation_monochromator graphite
_diffrn_radiation_source 'fine-focus sealed tube'
_diffrn_radiation_type MoK\a
_diffrn_radiation_wavelength 0.71073
_diffrn_reflns_av_R_equivalents 0.0894
_diffrn_reflns_av_sigmaI/netI 0.0734
_diffrn_reflns_limit_h_max 24
_diffrn_reflns_limit_h_min -22
_diffrn_reflns_limit_k_max 24
_diffrn_reflns_limit_k_min -24
_diffrn_reflns_limit_l_max 29
_diffrn_reflns_limit_l_min -30
_diffrn_reflns_number 87566
_diffrn_reflns_theta_full 33.00
_diffrn_reflns_theta_max 33.00
_diffrn_reflns_theta_min 1.66
_exptl_absorpt_coefficient_mu 0.808
_exptl_absorpt_correction_T_max 0.7440
_exptl_absorpt_correction_T_min 0.6992
_exptl_absorpt_correction_type empirical
_exptl_absorpt_process_details SADABS
_exptl_crystal_colour COLORLESS
_exptl_crystal_density_diffrn 1.492
_exptl_crystal_density_method 'not measured'
_exptl_crystal_description RECTANGULAR
_exptl_crystal_F_000 2208
_exptl_crystal_size_max 0.48
_exptl_crystal_size_mid 0.43
_exptl_crystal_size_min 0.39
_refine_diff_density_max 1.189
_refine_diff_density_min -1.838
_refine_diff_density_rms 0.106
_refine_ls_extinction_method none
_refine_ls_goodness_of_fit_ref 0.768
_refine_ls_hydrogen_treatment constr
_refine_ls_matrix_type fullcycle
_refine_ls_number_parameters 603
_refine_ls_number_reflns 18490
_refine_ls_number_restraints 0
_refine_ls_restrained_S_all 0.768
_refine_ls_R_factor_all 0.0833
_refine_ls_R_factor_gt 0.0453
_refine_ls_shift/su_max 0.002
_refine_ls_shift/su_mean 0.001
_refine_ls_structure_factor_coef Fsqd
_refine_ls_weighting_details 'calc w=1/[\s^2^(Fo^2^)+(0.1398P)^2^+0.0000P] where P=(Fo^2^+2Fc^2^)/3'
_refine_ls_weighting_scheme calc
_refine_ls_wR_factor_gt 0.1295
_refine_ls_wR_factor_ref 0.1693
_reflns_number_gt 11825
_reflns_number_total 18490
_reflns_threshold_expression >2sigma(I)
_cod_data_source_file om1009445_si_001.cif
_cod_data_source_block demo4
_cod_depositor_comments
;
The following automatic conversions were performed:

'_symmetry_cell_setting' value 'MONOCLINIC' changed to 'monoclinic'
according to /home/saulius/struct/CIF-dictionaries/cif_core.dic
dictionary named 'cif_core.dic' version 2.4.1 from
2010-06-29.

'_exptl_absorpt_correction_type' value 'EMPIRICAL'
changed to 'empirical' according to
/home/saulius/struct/CIF-dictionaries/cif_core.dic dictionary named
'cif_core.dic' version 2.4.1 from 2010-06-29.

Automatic conversion script
Id: cif_fix_values 1715 2011-07-08 13:25:40Z adriana 
;
_cod_original_cell_volume 4824.0(9)
_cod_original_sg_symbol_H-M P21/n
_cod_database_code 4063782

loop_
_symmetry_equiv_pos_as_xyz
'x, y, z'
'-x+1/2, y+1/2, -z+1/2'
'-x, -y, -z'
'x-1/2, -y-1/2, z-1/2'

loop_
_atom_site_label
_atom_site_type_symbol
_atom_site_fract_x
_atom_site_fract_y
_atom_site_fract_z
_atom_site_U_iso_or_equiv
_atom_site_adp_type
_atom_site_occupancy
_atom_site_symmetry_multiplicity
_atom_site_calc_flag
_atom_site_refinement_flags
C1 C 0.2703(2) 0.2386(2) 0.28725(14) 0.0382(7) Uani 1 1 d .
C2 C 0.2706(3) 0.2099(3) 0.21304(18) 0.0606(10) Uani 1 1 d .
H2A H 0.3242 0.2235 0.1925 0.091 Uiso 1 1 calc R
H2B H 0.2260 0.2382 0.1884 0.091 Uiso 1 1 calc R
H2C H 0.2617 0.1497 0.2111 0.091 Uiso 1 1 calc R
C3 C 0.3835(2) 0.4037(2) 0.37595(15) 0.0382(6) Uani 1 1 d .
C4 C 0.4393(3) 0.4727(3) 0.3471(2) 0.0711(14) Uani 1 1 d .
H4A H 0.4052 0.5212 0.3359 0.107 Uiso 1 1 calc R
H4B H 0.4670 0.4524 0.3062 0.107 Uiso 1 1 calc R
H4C H 0.4811 0.4883 0.3807 0.107 Uiso 1 1 calc R
C5 C 0.28675(18) 0.06415(17) 0.40548(13) 0.0309(5) Uani 1 1 d .
C6 C 0.2118(2) 0.0670(2) 0.36875(16) 0.0396(7) Uani 1 1 d .
H6 H 0.1695 0.1054 0.3809 0.047 Uiso 1 1 calc R
C7 C 0.2000(3) 0.0125(2) 0.31373(17) 0.0531(9) Uani 1 1 d .
H7 H 0.1497 0.0142 0.2887 0.064 Uiso 1 1 calc R
C8 C 0.2625(3) -0.0443(3) 0.29587(18) 0.0618(12) Uani 1 1 d .
H8 H 0.2543 -0.0802 0.2585 0.074 Uiso 1 1 calc R
C9 C 0.3377(3) -0.0486(2) 0.33301(17) 0.0500(8) Uani 1 1 d .
H9 H 0.3789 -0.0881 0.3211 0.060 Uiso 1 1 calc R
C10 C 0.3512(2) 0.00613(19) 0.38799(16) 0.0379(6) Uani 1 1 d .
C11 C 0.4898(3) -0.0493(3) 0.4098(2) 0.0629(11) Uani 1 1 d .
H11A H 0.4689 -0.1064 0.4128 0.094 Uiso 1 1 calc R
H11B H 0.5359 -0.0419 0.4415 0.094 Uiso 1 1 calc R
H11C H 0.5092 -0.0384 0.3637 0.094 Uiso 1 1 calc R
C12 C 0.26992(15) 0.10770(16) 0.51981(13) 0.0273(5) Uani 1 1 d .
C13 C 0.20546(19) 0.00417(19) 0.59672(15) 0.0356(6) Uani 1 1 d .
C14 C 0.1481(2) 0.0307(2) 0.64653(16) 0.0418(7) Uani 1 1 d .
H14 H 0.1105 0.0746 0.6369 0.050 Uiso 1 1 calc R
C15 C 0.1468(2) -0.0081(3) 0.71089(18) 0.0491(8) Uani 1 1 d .
H15 H 0.1086 0.0096 0.7444 0.059 Uiso 1 1 calc R
C16 C 0.2023(2) -0.0727(2) 0.72453(17) 0.0494(8) Uani 1 1 d .
H16 H 0.2013 -0.0988 0.7675 0.059 Uiso 1 1 calc R
C17 C 0.2601(3) -0.0998(2) 0.67539(18) 0.0507(8) Uani 1 1 d .
H17 H 0.2977 -0.1435 0.6856 0.061 Uiso 1 1 calc R
C18 C 0.2617(2) -0.0619(2) 0.61137(17) 0.0442(7) Uani 1 1 d .
C19 C 0.3812(4) -0.1432(3) 0.5718(3) 0.0899(18) Uani 1 1 d .
H19A H 0.4167 -0.1234 0.6086 0.135 Uiso 1 1 calc R
H19B H 0.4147 -0.1506 0.5309 0.135 Uiso 1 1 calc R
H19C H 0.3560 -0.1964 0.5845 0.135 Uiso 1 1 calc R
C20 C 0.36228(15) 0.20556(17) 0.58180(14) 0.0287(5) Uani 1 1 d .
C21 C 0.40206(15) 0.24404(16) 0.52622(14) 0.0277(5) Uani 1 1 d .
C22 C 0.47654(17) 0.29030(19) 0.53996(16) 0.0348(6) Uani 1 1 d .
H22 H 0.5058 0.3153 0.5036 0.042 Uiso 1 1 calc R
C23 C 0.50705(19) 0.2994(2) 0.60617(18) 0.0425(7) Uani 1 1 d .
H23 H 0.5565 0.3302 0.6138 0.051 Uiso 1 1 calc R
C24 C 0.4643(2) 0.2625(2) 0.66246(18) 0.0418(7) Uani 1 1 d .
H24 H 0.4844 0.2699 0.7071 0.050 Uiso 1 1 calc R
C25 C 0.39207(18) 0.21537(19) 0.65031(15) 0.0341(6) Uani 1 1 d .
C26 C 0.3721(3) 0.1772(3) 0.76828(19) 0.0673(12) Uani 1 1 d .
H26A H 0.4291 0.1560 0.7717 0.101 Uiso 1 1 calc R
H26B H 0.3353 0.1432 0.7964 0.101 Uiso 1 1 calc R
H26C H 0.3705 0.2349 0.7839 0.101 Uiso 1 1 calc R
C27 C 0.23620(15) 0.46253(17) 0.51037(15) 0.0296(5) Uani 1 1 d .
C28 C 0.32231(17) 0.4647(2) 0.52542(17) 0.0390(7) Uani 1 1 d .
H28 H 0.3525 0.4143 0.5300 0.047 Uiso 1 1 calc R
C29 C 0.3633(2) 0.5417(2) 0.5337(2) 0.0541(9) Uani 1 1 d .
H29 H 0.4213 0.5432 0.5425 0.065 Uiso 1 1 calc R
C30 C 0.3181(2) 0.6158(2) 0.5287(3) 0.0656(12) Uani 1 1 d .
H30 H 0.3458 0.6673 0.5349 0.079 Uiso 1 1 calc R
C31 C 0.2320(2) 0.6151(2) 0.5147(3) 0.0572(10) Uani 1 1 d .
H31 H 0.2023 0.6659 0.5116 0.069 Uiso 1 1 calc R
C32 C 0.19032(16) 0.53870(18) 0.50532(18) 0.0375(6) Uani 1 1 d .
C33 C 0.0552(2) 0.6062(2) 0.4945(3) 0.0618(11) Uani 1 1 d .
H33A H 0.0654 0.6352 0.5372 0.093 Uiso 1 1 calc R
H33B H -0.0037 0.5912 0.4914 0.093 Uiso 1 1 calc R
H33C H 0.0699 0.6427 0.4568 0.093 Uiso 1 1 calc R
C34 C 0.16360(15) 0.34434(17) 0.55210(15) 0.0292(5) Uani 1 1 d .
C35 C 0.1256(2) 0.3420(2) 0.67371(16) 0.0397(7) Uani 1 1 d .
C36 C 0.1466(2) 0.2670(2) 0.70614(18) 0.0450(7) Uani 1 1 d .
H36 H 0.1957 0.2382 0.6936 0.054 Uiso 1 1 calc R
C37 C 0.0944(3) 0.2344(3) 0.7575(2) 0.0542(9) Uani 1 1 d .
H37 H 0.1080 0.1832 0.7788 0.065 Uiso 1 1 calc R
C38 C 0.0221(3) 0.2786(3) 0.7770(2) 0.0582(10) Uani 1 1 d .
H38 H -0.0124 0.2567 0.8116 0.070 Uiso 1 1 calc R
C39 C 0.0006(2) 0.3537(3) 0.7462(2) 0.0555(9) Uani 1 1 d .
H39 H -0.0479 0.3827 0.7600 0.067 Uiso 1 1 calc R
C40 C 0.0517(2) 0.3862(2) 0.69409(18) 0.0457(7) Uani 1 1 d .
C41 C -0.0414(3) 0.5035(3) 0.6705(2) 0.0694(12) Uani 1 1 d .
H41A H -0.0880 0.4667 0.6597 0.104 Uiso 1 1 calc R
H41B H -0.0439 0.5530 0.6417 0.104 Uiso 1 1 calc R
H41C H -0.0448 0.5203 0.7180 0.104 Uiso 1 1 calc R
C42 C 0.07915(16) 0.23968(17) 0.48825(16) 0.0317(6) Uani 1 1 d .
C43 C 0.10231(17) 0.26259(17) 0.42167(16) 0.0321(6) Uani 1 1 d .
C44 C 0.0531(2) 0.2290(2) 0.36746(18) 0.0425(7) Uani 1 1 d .
H44 H 0.0653 0.2441 0.3222 0.051 Uiso 1 1 calc R
C45 C -0.0129(2) 0.1737(2) 0.3807(2) 0.0586(11) Uani 1 1 d .
H45 H -0.0445 0.1526 0.3440 0.070 Uiso 1 1 calc R
C46 C -0.0335(2) 0.1490(2) 0.4474(2) 0.0565(10) Uani 1 1 d .
H46 H -0.0772 0.1107 0.4556 0.068 Uiso 1 1 calc R
C47 C 0.0124(2) 0.1826(2) 0.5009(2) 0.0435(7) Uani 1 1 d .
C48 C -0.0699(3) 0.1105(3) 0.5890(3) 0.0798(15) Uani 1 1 d .
H48A H -0.1211 0.1271 0.5658 0.120 Uiso 1 1 calc R
H48B H -0.0785 0.1130 0.6380 0.120 Uiso 1 1 calc R
H48C H -0.0553 0.0536 0.5760 0.120 Uiso 1 1 calc R
N1 N 0.30241(13) 0.12365(14) 0.45925(11) 0.0270(4) Uani 1 1 d .
N2 N 0.21135(16) 0.04403(16) 0.53111(12) 0.0365(5) Uani 1 1 d .
H2 H 0.1782 0.0284 0.4983 0.044 Uiso 1 1 calc R
N3 N 0.28987(14) 0.15377(15) 0.57621(12) 0.0297(5) Uani 1 1 d .
H3 H 0.2562 0.1513 0.6110 0.036 Uiso 1 1 calc R
N4 N 0.19376(13) 0.38336(14) 0.49841(12) 0.0274(4) Uani 1 1 d .
N5 N 0.17638(15) 0.37266(17) 0.61817(13) 0.0371(5) Uani 1 1 d .
H5 H 0.2155 0.4094 0.6262 0.045 Uiso 1 1 calc R
N6 N 0.11845(15) 0.27106(15) 0.54729(13) 0.0318(5) Uani 1 1 d .
H6A H 0.1137 0.2413 0.5842 0.038 Uiso 1 1 calc R
O1 O 0.32988(14) 0.21387(14) 0.32466(10) 0.0390(5) Uani 1 1 d .
O2 O 0.20909(16) 0.28492(15) 0.30566(11) 0.0436(5) Uani 1 1 d .
O3 O 0.42134(14) 0.34137(13) 0.40262(11) 0.0375(5) Uani 1 1 d .
O4 O 0.30481(14) 0.41441(14) 0.37217(11) 0.0407(5) Uani 1 1 d .
O5 O 0.42290(14) 0.00881(15) 0.42666(13) 0.0462(5) Uani 1 1 d .
O6 O 0.3161(2) -0.08261(19) 0.55881(14) 0.0615(7) Uani 1 1 d .
O7 O 0.34506(16) 0.17332(16) 0.69915(11) 0.0460(6) Uani 1 1 d .
O8 O -0.00273(16) 0.16663(17) 0.57012(15) 0.0547(7) Uani 1 1 d .
O9 O 0.03751(16) 0.45947(17) 0.65869(13) 0.0529(6) Uani 1 1 d .
O10 O 0.10608(12) 0.53066(14) 0.49177(15) 0.0477(6) Uani 1 1 d .
Pd1 Pd 0.359424(11) 0.232595(13) 0.431967(10) 0.02687(5) Uani 1 1 d .
Pd2 Pd 0.202018(12) 0.333855(13) 0.402811(10) 0.02892(6) Uani 1 1 d .

loop_
_atom_site_aniso_label
_atom_site_aniso_U_11
_atom_site_aniso_U_22
_atom_site_aniso_U_33
_atom_site_aniso_U_23
_atom_site_aniso_U_13
_atom_site_aniso_U_12
C1 0.0546(18) 0.0367(16) 0.0234(12) 0.0030(11) 0.0021(12) -0.0112(13)
C2 0.090(3) 0.062(2) 0.0302(15) -0.0061(16) -0.0007(17) -0.003(2)
C3 0.0475(16) 0.0394(16) 0.0278(12) 0.0032(12) -0.0015(11) -0.0170(13)
C4 0.069(3) 0.075(3) 0.069(3) 0.038(2) -0.014(2) -0.042(2)
C5 0.0392(13) 0.0276(12) 0.0261(11) -0.0003(10) -0.0031(10) -0.0068(10)
C6 0.0484(16) 0.0351(15) 0.0352(14) 0.0018(12) -0.0103(12) -0.0097(13)
C7 0.073(2) 0.052(2) 0.0341(16) 0.0004(15) -0.0135(16) -0.0249(19)
C8 0.103(3) 0.051(2) 0.0321(16) -0.0085(15) 0.0039(18) -0.037(2)
C9 0.075(2) 0.0373(17) 0.0379(16) -0.0113(13) 0.0207(16) -0.0105(16)
C10 0.0489(16) 0.0296(14) 0.0353(14) -0.0034(11) 0.0073(12) -0.0063(12)
C11 0.058(2) 0.053(2) 0.078(3) -0.009(2) 0.014(2) 0.0214(18)
C12 0.0252(11) 0.0256(12) 0.0311(12) 0.0010(10) -0.0052(9) 0.0006(9)
C13 0.0401(14) 0.0330(14) 0.0338(13) -0.0001(11) -0.0064(11) -0.0123(11)
C14 0.0420(15) 0.0434(17) 0.0401(16) 0.0027(13) -0.0009(12) -0.0050(13)
C15 0.0497(18) 0.058(2) 0.0394(16) -0.0042(15) 0.0062(14) -0.0094(16)
C16 0.059(2) 0.055(2) 0.0347(15) 0.0065(15) -0.0004(14) -0.0107(17)
C17 0.063(2) 0.048(2) 0.0417(17) 0.0083(15) 0.0020(16) 0.0026(17)
C18 0.0552(19) 0.0401(17) 0.0374(15) -0.0016(13) 0.0035(14) -0.0037(14)
C19 0.123(5) 0.061(3) 0.086(4) 0.012(3) 0.041(3) 0.036(3)
C20 0.0253(11) 0.0254(12) 0.0353(13) -0.0062(10) -0.0056(9) 0.0025(9)
C21 0.0228(10) 0.0246(11) 0.0355(13) -0.0023(10) -0.0063(9) 0.0038(9)
C22 0.0263(11) 0.0305(13) 0.0475(16) -0.0047(12) -0.0038(11) -0.0020(10)
C23 0.0335(13) 0.0356(16) 0.0583(19) -0.0075(14) -0.0153(13) -0.0071(12)
C24 0.0411(15) 0.0403(17) 0.0438(16) -0.0106(13) -0.0151(13) 0.0004(13)
C25 0.0359(13) 0.0338(14) 0.0326(13) -0.0093(11) -0.0060(11) 0.0044(11)
C26 0.084(3) 0.087(3) 0.0308(17) -0.0005(18) -0.0159(18) -0.009(2)
C27 0.0228(10) 0.0256(12) 0.0406(14) -0.0049(11) -0.0015(10) -0.0019(9)
C28 0.0237(11) 0.0365(15) 0.0567(18) -0.0089(14) -0.0049(12) 0.0009(11)
C29 0.0266(13) 0.050(2) 0.086(3) -0.0157(19) -0.0038(15) -0.0094(13)
C30 0.0347(16) 0.041(2) 0.121(4) -0.023(2) 0.002(2) -0.0135(14)
C31 0.0344(15) 0.0288(15) 0.108(3) -0.0093(18) 0.0019(18) -0.0033(12)
C32 0.0236(11) 0.0266(13) 0.0624(19) -0.0057(13) 0.0006(12) -0.0009(10)
C33 0.0327(15) 0.0364(18) 0.116(4) -0.003(2) -0.0077(19) 0.0098(13)
C34 0.0199(10) 0.0295(13) 0.0383(14) -0.0055(11) 0.0001(9) 0.0020(9)
C35 0.0389(15) 0.0441(17) 0.0359(15) -0.0106(13) 0.0060(12) -0.0055(12)
C36 0.0469(17) 0.0450(19) 0.0431(17) -0.0083(14) 0.0057(14) -0.0020(14)
C37 0.066(2) 0.050(2) 0.0466(19) -0.0005(16) 0.0053(17) -0.0078(17)
C38 0.064(2) 0.066(3) 0.0446(19) 0.0034(18) 0.0140(17) -0.0117(19)
C39 0.0483(19) 0.066(3) 0.052(2) 0.0004(18) 0.0174(16) -0.0010(17)
C40 0.0448(17) 0.051(2) 0.0416(16) -0.0055(15) 0.0067(13) -0.0007(14)
C41 0.060(2) 0.074(3) 0.074(3) 0.006(2) 0.016(2) 0.020(2)
C42 0.0243(11) 0.0242(12) 0.0467(16) -0.0005(11) -0.0074(11) 0.0005(9)
C43 0.0252(11) 0.0292(13) 0.0418(15) -0.0004(11) -0.0112(11) 0.0016(9)
C44 0.0419(15) 0.0383(16) 0.0474(17) 0.0015(13) -0.0205(14) -0.0003(12)
C45 0.054(2) 0.048(2) 0.075(3) -0.0017(18) -0.037(2) -0.0103(16)
C46 0.0389(16) 0.049(2) 0.081(3) 0.0054(19) -0.0200(17) -0.0189(15)
C47 0.0340(14) 0.0333(15) 0.063(2) 0.0046(14) -0.0081(14) -0.0060(12)
C48 0.056(2) 0.079(3) 0.105(4) 0.024(3) 0.007(2) -0.031(2)
N1 0.0297(10) 0.0244(10) 0.0269(10) -0.0026(8) -0.0039(8) 0.0007(8)
N2 0.0394(12) 0.0385(13) 0.0316(11) -0.0002(10) -0.0090(10) -0.0153(10)
N3 0.0279(10) 0.0331(12) 0.0280(10) -0.0054(9) 0.0004(8) -0.0056(8)
N4 0.0228(9) 0.0247(10) 0.0346(11) -0.0023(9) -0.0027(8) 0.0021(8)
N5 0.0343(11) 0.0425(14) 0.0344(12) -0.0088(11) 0.0055(9) -0.0100(10)
N6 0.0305(11) 0.0291(12) 0.0359(12) 0.0009(9) -0.0010(9) -0.0043(9)
O1 0.0469(12) 0.0407(12) 0.0295(10) -0.0018(9) 0.0042(9) -0.0048(9)
O2 0.0554(13) 0.0458(13) 0.0295(10) 0.0000(9) -0.0067(9) -0.0034(11)
O3 0.0394(11) 0.0354(11) 0.0376(11) 0.0018(9) 0.0037(9) -0.0093(8)
O4 0.0486(12) 0.0330(11) 0.0405(11) 0.0075(9) -0.0027(9) -0.0089(9)
O5 0.0437(12) 0.0411(12) 0.0538(14) -0.0108(10) 0.0012(10) 0.0123(10)
O6 0.0791(19) 0.0592(17) 0.0462(14) 0.0014(12) 0.0153(13) 0.0169(14)
O7 0.0506(13) 0.0583(15) 0.0292(10) -0.0035(9) -0.0071(9) -0.0064(11)
O8 0.0451(13) 0.0513(15) 0.0678(17) 0.0117(12) -0.0010(12) -0.0216(11)
O9 0.0509(13) 0.0573(16) 0.0504(14) 0.0030(12) 0.0137(11) 0.0124(12)
O10 0.0235(9) 0.0293(10) 0.0903(18) -0.0063(11) -0.0085(10) 0.0039(8)
Pd1 0.02577(9) 0.02538(10) 0.02945(10) -0.00222(7) 0.00092(7) -0.00099(7)
Pd2 0.03022(10) 0.02632(10) 0.03021(10) 0.00138(7) -0.00612(8) 0.00019(7)

loop_
_atom_type_symbol
_atom_type_description
_atom_type_scat_dispersion_real
_atom_type_scat_dispersion_imag
_atom_type_scat_source
C C 0.0033 0.0016 'International Tables Vol C Tables 4.2.6.8 and 6.1.1.4'
H H 0.0000 0.0000 'International Tables Vol C Tables 4.2.6.8 and 6.1.1.4'
N N 0.0061 0.0033 'International Tables Vol C Tables 4.2.6.8 and 6.1.1.4'
O O 0.0106 0.0060 'International Tables Vol C Tables 4.2.6.8 and 6.1.1.4'
Pd Pd -0.9988 1.0072 'International Tables Vol C Tables 4.2.6.8 and 6.1.1.4'

loop_
_geom_angle_atom_site_label_1
_geom_angle_atom_site_label_2
_geom_angle_atom_site_label_3
_geom_angle
O1 C1 O2 126.2(3)
O1 C1 C2 117.3(4)
O2 C1 C2 116.5(4)
C1 C2 H2A 109.5
C1 C2 H2B 109.5
H2A C2 H2B 109.5
C1 C2 H2C 109.5
H2A C2 H2C 109.5
H2B C2 H2C 109.5
O4 C3 O3 126.7(3)
O4 C3 C4 117.3(3)
O3 C3 C4 116.0(3)
C3 C4 H4A 109.5
C3 C4 H4B 109.5
H4A C4 H4B 109.5
C3 C4 H4C 109.5
H4A C4 H4C 109.5
H4B C4 H4C 109.5
C6 C5 C10 121.0(3)
C6 C5 N1 120.3(3)
C10 C5 N1 118.6(3)
C5 C6 C7 119.5(4)
C5 C6 H6 120.3
C7 C6 H6 120.3
C8 C7 C6 120.2(4)
C8 C7 H7 119.9
C6 C7 H7 119.9
C7 C8 C9 120.8(3)
C7 C8 H8 119.6
C9 C8 H8 119.6
C10 C9 C8 119.9(4)
C10 C9 H9 120.0
C8 C9 H9 120.0
O5 C10 C9 124.9(3)
O5 C10 C5 116.6(3)
C9 C10 C5 118.5(4)
O5 C11 H11A 109.5
O5 C11 H11B 109.5
H11A C11 H11B 109.5
O5 C11 H11C 109.5
H11A C11 H11C 109.5
H11B C11 H11C 109.5
N1 C12 N3 122.3(2)
N1 C12 N2 123.0(3)
N3 C12 N2 114.7(3)
C14 C13 C18 119.8(3)
C14 C13 N2 122.2(3)
C18 C13 N2 118.0(3)
C13 C14 C15 120.1(3)
C13 C14 H14 119.9
C15 C14 H14 119.9
C16 C15 C14 119.5(4)
C16 C15 H15 120.3
C14 C15 H15 120.3
C15 C16 C17 121.1(3)
C15 C16 H16 119.4
C17 C16 H16 119.4
C18 C17 C16 119.9(4)
C18 C17 H17 120.1
C16 C17 H17 120.1
O6 C18 C17 125.3(4)
O6 C18 C13 115.1(3)
C17 C18 C13 119.6(4)
O6 C19 H19A 109.5
O6 C19 H19B 109.5
H19A C19 H19B 109.5
O6 C19 H19C 109.5
H19A C19 H19C 109.5
H19B C19 H19C 109.5
C21 C20 N3 124.1(3)
C21 C20 C25 122.1(2)
N3 C20 C25 113.8(3)
C20 C21 C22 117.2(3)
C20 C21 Pd1 122.06(19)
C22 C21 Pd1 120.7(3)
C23 C22 C21 121.4(4)
C23 C22 H22 119.3
C21 C22 H22 119.3
C22 C23 C24 120.8(3)
C22 C23 H23 119.6
C24 C23 H23 119.6
C25 C24 C23 119.0(3)
C25 C24 H24 120.5
C23 C24 H24 120.5
O7 C25 C24 126.0(3)
O7 C25 C20 114.5(3)
C24 C25 C20 119.5(4)
O7 C26 H26A 109.5
O7 C26 H26B 109.5
H26A C26 H26B 109.5
O7 C26 H26C 109.5
H26A C26 H26C 109.5
H26B C26 H26C 109.5
C28 C27 C32 119.8(3)
C28 C27 N4 120.7(3)
C32 C27 N4 119.5(2)
C29 C28 C27 120.1(3)
C29 C28 H28 119.9
C27 C28 H28 119.9
C30 C29 C28 119.8(3)
C30 C29 H29 120.1
C28 C29 H29 120.1
C29 C30 C31 121.1(3)
C29 C30 H30 119.4
C31 C30 H30 119.4
C32 C31 C30 119.8(3)
C32 C31 H31 120.1
C30 C31 H31 120.1
O10 C32 C31 124.8(3)
O10 C32 C27 115.9(2)
C31 C32 C27 119.4(3)
O10 C33 H33A 109.5
O10 C33 H33B 109.5
H33A C33 H33B 109.5
O10 C33 H33C 109.5
H33A C33 H33C 109.5
H33B C33 H33C 109.5
N4 C34 N6 122.6(3)
N4 C34 N5 122.7(3)
N6 C34 N5 114.6(3)
C36 C35 C40 119.6(3)
C36 C35 N5 120.0(3)
C40 C35 N5 120.4(3)
C35 C36 C37 120.1(3)
C35 C36 H36 119.9
C37 C36 H36 119.9
C38 C37 C36 119.7(4)
C38 C37 H37 120.2
C36 C37 H37 120.2
C39 C38 C37 121.2(4)
C39 C38 H38 119.4
C37 C38 H38 119.4
C38 C39 C40 119.5(4)
C38 C39 H39 120.3
C40 C39 H39 120.3
O9 C40 C39 125.7(3)
O9 C40 C35 114.4(3)
C39 C40 C35 119.9(4)
O9 C41 H41A 109.5
O9 C41 H41B 109.5
H41A C41 H41B 109.5
O9 C41 H41C 109.5
H41A C41 H41C 109.5
H41B C41 H41C 109.5
C43 C42 N6 123.7(2)
C43 C42 C47 121.7(3)
N6 C42 C47 114.6(3)
C42 C43 C44 116.8(3)
C42 C43 Pd2 122.1(3)
C44 C43 Pd2 121.0(3)
C45 C44 C43 120.8(4)
C45 C44 H44 119.6
C43 C44 H44 119.6
C44 C45 C46 121.7(4)
C44 C45 H45 119.1
C46 C45 H45 119.1
C47 C46 C45 118.2(3)
C47 C46 H46 120.9
C45 C46 H46 120.9
C46 C47 O8 124.8(3)
C46 C47 C42 120.7(4)
O8 C47 C42 114.5(3)
O8 C48 H48A 109.5
O8 C48 H48B 109.5
H48A C48 H48B 109.5
O8 C48 H48C 109.5
H48A C48 H48C 109.5
H48B C48 H48C 109.5
C12 N1 C5 117.6(2)
C12 N1 Pd1 125.2(2)
C5 N1 Pd1 116.6(2)
C12 N2 C13 120.5(3)
C12 N2 H2 119.8
C13 N2 H2 119.8
C12 N3 C20 124.3(3)
C12 N3 H3 117.9
C20 N3 H3 117.9
C34 N4 C27 116.9(2)
C34 N4 Pd2 125.3(2)
C27 N4 Pd2 117.1(2)
C34 N5 C35 120.8(3)
C34 N5 H5 119.6
C35 N5 H5 119.6
C34 N6 C42 126.2(3)
C34 N6 H6A 116.9
C42 N6 H6A 116.9
C1 O1 Pd1 132.9(3)
C1 O2 Pd2 121.5(3)
C3 O3 Pd1 122.6(2)
C3 O4 Pd2 130.7(2)
C10 O5 C11 117.7(3)
C18 O6 C19 118.7(3)
C25 O7 C26 118.2(3)
C47 O8 C48 119.3(4)
C40 O9 C41 118.0(3)
C32 O10 C33 117.4(2)
C21 Pd1 N1 89.22(14)
C21 Pd1 O3 91.08(15)
N1 Pd1 O3 177.88(9)
C21 Pd1 O1 172.04(10)
N1 Pd1 O1 92.34(14)
O3 Pd1 O1 87.09(15)
C21 Pd1 Pd2 114.2(2)
N1 Pd1 Pd2 97.71(7)
O3 Pd1 Pd2 84.08(8)
O1 Pd1 Pd2 73.3(2)
C43 Pd2 N4 89.9(2)
C43 Pd2 O2 90.0(3)
N4 Pd2 O2 179.20(9)
C43 Pd2 O4 174.08(10)
N4 Pd2 O4 94.3(2)
O2 Pd2 O4 85.8(2)
C43 Pd2 Pd1 108.77(8)
N4 Pd2 Pd1 94.9(2)
O2 Pd2 Pd1 85.8(2)
O4 Pd2 Pd1 75.07(7)

loop_
_geom_bond_atom_site_label_1
_geom_bond_atom_site_label_2
_geom_bond_distance
C1 O1 1.249(5)
C1 O2 1.262(4)
C1 C2 1.509(4)
C2 H2A 0.9600
C2 H2B 0.9600
C2 H2C 0.9600
C3 O4 1.254(4)
C3 O3 1.261(4)
C3 C4 1.508(5)
C4 H4A 0.9600
C4 H4B 0.9600
C4 H4C 0.9600
C5 C6 1.381(5)
C5 C10 1.409(4)
C5 N1 1.424(3)
C6 C7 1.383(5)
C6 H6 0.9300
C7 C8 1.375(6)
C7 H7 0.9300
C8 C9 1.389(7)
C8 H8 0.9300
C9 C10 1.389(4)
C9 H9 0.9300
C10 O5 1.357(5)
C11 O5 1.435(4)
C11 H11A 0.9600
C11 H11B 0.9600
C11 H11C 0.9600
C12 N1 1.307(4)
C12 N3 1.350(4)
C12 N2 1.382(4)
C13 C14 1.388(6)
C13 C18 1.397(5)
C13 N2 1.423(4)
C14 C15 1.391(5)
C14 H14 0.9300
C15 C16 1.368(6)
C15 H15 0.9300
C16 C17 1.386(6)
C16 H16 0.9300
C17 C18 1.379(5)
C17 H17 0.9300
C18 O6 1.372(5)
C19 O6 1.424(6)
C19 H19A 0.9600
C19 H19B 0.9600
C19 H19C 0.9600
C20 C21 1.388(5)
C20 N3 1.408(3)
C20 C25 1.418(4)
C21 C22 1.408(4)
C21 Pd1 1.956(4)
C22 C23 1.379(5)
C22 H22 0.9300
C23 C24 1.409(6)
C23 H23 0.9300
C24 C25 1.380(4)
C24 H24 0.9300
C25 O7 1.374(5)
C26 O7 1.408(5)
C26 H26A 0.9600
C26 H26B 0.9600
C26 H26C 0.9600
C27 C28 1.389(4)
C27 C32 1.406(4)
C27 N4 1.435(3)
C28 C29 1.386(5)
C28 H28 0.9300
C29 C30 1.371(5)
C29 H29 0.9300
C30 C31 1.385(5)
C30 H30 0.9300
C31 C32 1.385(4)
C31 H31 0.9300
C32 O10 1.360(3)
C33 O10 1.437(4)
C33 H33A 0.9600
C33 H33B 0.9600
C33 H33C 0.9600
C34 N4 1.300(4)
C34 N6 1.361(3)
C34 N5 1.372(4)
C35 C36 1.380(5)
C35 C40 1.414(5)
C35 N5 1.428(5)
C36 C37 1.391(6)
C36 H36 0.9300
C37 C38 1.390(6)
C37 H37 0.9300
C38 C39 1.369(6)
C38 H38 0.9300
C39 C40 1.392(6)
C39 H39 0.9300
C40 O9 1.362(4)
C41 O9 1.444(5)
C41 H41A 0.9600
C41 H41B 0.9600
C41 H41C 0.9600
C42 C43 1.390(5)
C42 N6 1.393(5)
C42 C47 1.407(4)
C43 C44 1.410(5)
C43 Pd2 1.967(3)
C44 C45 1.382(5)
C44 H44 0.9300
C45 C46 1.391(6)
C45 H45 0.9300
C46 C47 1.371(6)
C46 H46 0.9300
C47 O8 1.387(5)
C48 O8 1.429(5)
C48 H48A 0.9600
C48 H48B 0.9600
C48 H48C 0.9600
N1 Pd1 2.010(3)
N2 H2 0.8600
N3 H3 0.8600
N4 Pd2 2.017(2)
N5 H5 0.8600
N6 H6A 0.8600
O1 Pd1 2.153(3)
O2 Pd2 2.040(2)
O3 Pd1 2.054(2)
O4 Pd2 2.144(3)
Pd1 Pd2 3.005(2)

loop_
_geom_torsion_atom_site_label_1
_geom_torsion_atom_site_label_2
_geom_torsion_atom_site_label_3
_geom_torsion_atom_site_label_4
_geom_torsion
C10 C5 C6 C7 -0.4(5)
N1 C5 C6 C7 175.7(3)
C5 C6 C7 C8 0.1(5)
C6 C7 C8 C9 0.8(5)
C7 C8 C9 C10 -1.4(5)
C8 C9 C10 O5 -178.4(3)
C8 C9 C10 C5 1.2(5)
C6 C5 C10 O5 179.3(3)
N1 C5 C10 O5 3.2(4)
C6 C5 C10 C9 -0.3(4)
N1 C5 C10 C9 -176.4(3)
C18 C13 C14 C15 0.2(5)
N2 C13 C14 C15 -177.6(3)
C13 C14 C15 C16 -0.1(5)
C14 C15 C16 C17 0.3(6)
C15 C16 C17 C18 -0.5(6)
C16 C17 C18 O6 179.5(3)
C16 C17 C18 C13 0.5(5)
C14 C13 C18 O6 -179.4(3)
N2 C13 C18 O6 -1.6(4)
C14 C13 C18 C17 -0.4(5)
N2 C13 C18 C17 177.5(3)
N3 C20 C21 C22 -176.7(2)
C25 C20 C21 C22 3.2(4)
N3 C20 C21 Pd1 1.5(4)
C25 C20 C21 Pd1 -178.6(2)
C20 C21 C22 C23 -2.2(4)
Pd1 C21 C22 C23 179.6(2)
C21 C22 C23 C24 -0.1(5)
C22 C23 C24 C25 1.4(5)
C23 C24 C25 O7 177.7(3)
C23 C24 C25 C20 -0.5(4)
C21 C20 C25 O7 179.7(3)
N3 C20 C25 O7 -0.4(3)
C21 C20 C25 C24 -1.9(4)
N3 C20 C25 C24 178.0(3)
C32 C27 C28 C29 -1.7(5)
N4 C27 C28 C29 177.0(3)
C27 C28 C29 C30 1.8(6)
C28 C29 C30 C31 -0.9(7)
C29 C30 C31 C32 -0.1(8)
C30 C31 C32 O10 179.6(4)
C30 C31 C32 C27 0.1(6)
C28 C27 C32 O10 -178.7(3)
N4 C27 C32 O10 2.6(4)
C28 C27 C32 C31 0.7(5)
N4 C27 C32 C31 -177.9(3)
C40 C35 C36 C37 1.4(5)
N5 C35 C36 C37 -176.2(3)
C35 C36 C37 C38 -1.3(6)
C36 C37 C38 C39 0.4(6)
C37 C38 C39 C40 0.4(6)
C38 C39 C40 O9 179.3(4)
C38 C39 C40 C35 -0.4(6)
C36 C35 C40 O9 179.8(3)
N5 C35 C40 O9 -2.7(4)
C36 C35 C40 C39 -0.5(5)
N5 C35 C40 C39 177.1(3)
N6 C42 C43 C44 -176.5(3)
C47 C42 C43 C44 2.8(4)
N6 C42 C43 Pd2 6.5(4)
C47 C42 C43 Pd2 -174.2(2)
C42 C43 C44 C45 -2.1(5)
Pd2 C43 C44 C45 175.0(3)
C43 C44 C45 C46 -0.1(6)
C44 C45 C46 C47 1.6(6)
C45 C46 C47 O8 177.4(4)
C45 C46 C47 C42 -0.8(6)
C43 C42 C47 C46 -1.5(5)
N6 C42 C47 C46 177.9(3)
C43 C42 C47 O8 -179.9(3)
N6 C42 C47 O8 -0.5(4)
N3 C12 N1 C5 171.2(2)
N2 C12 N1 C5 -10.3(4)
N3 C12 N1 Pd1 -17.5(3)
N2 C12 N1 Pd1 161.0(2)
C6 C5 N1 C12 82.5(4)
C10 C5 N1 C12 -101.3(3)
C6 C5 N1 Pd1 -89.5(3)
C10 C5 N1 Pd1 86.7(3)
N1 C12 N2 C13 152.2(3)
N3 C12 N2 C13 -29.2(4)
C14 C13 N2 C12 94.5(3)
C18 C13 N2 C12 -83.3(4)
N1 C12 N3 C20 -18.9(4)
N2 C12 N3 C20 162.5(3)
C21 C20 N3 C12 27.9(4)
C25 C20 N3 C12 -152.0(3)
N6 C34 N4 C27 176.6(2)
N5 C34 N4 C27 -4.9(4)
N6 C34 N4 Pd2 -13.5(4)
N5 C34 N4 Pd2 165.0(2)
C28 C27 N4 C34 87.7(4)
C32 C27 N4 C34 -93.6(4)
C28 C27 N4 Pd2 -83.0(4)
C32 C27 N4 Pd2 95.6(4)
N4 C34 N5 C35 163.8(3)
N6 C34 N5 C35 -17.6(4)
C36 C35 N5 C34 84.3(4)
C40 C35 N5 C34 -93.3(4)
N4 C34 N6 C42 -18.1(4)
N5 C34 N6 C42 163.3(3)
C43 C42 N6 C34 22.0(4)
C47 C42 N6 C34 -157.4(3)
O2 C1 O1 Pd1 0.9(5)
C2 C1 O1 Pd1 -178.6(2)
O1 C1 O2 Pd2 3.6(4)
C2 C1 O2 Pd2 -177.0(2)
O4 C3 O3 Pd1 10.7(4)
C4 C3 O3 Pd1 -170.6(3)
O3 C3 O4 Pd2 -3.4(5)
C4 C3 O4 Pd2 177.9(3)
C9 C10 O5 C11 -0.1(5)
C5 C10 O5 C11 -179.7(3)
C17 C18 O6 C19 -5.4(6)
C13 C18 O6 C19 173.7(4)
C24 C25 O7 C26 -0.6(5)
C20 C25 O7 C26 177.7(3)
C46 C47 O8 C48 0.8(6)
C42 C47 O8 C48 179.1(4)
C39 C40 O9 C41 -6.8(6)
C35 C40 O9 C41 172.9(3)
C31 C32 O10 C33 -6.8(6)
C27 C32 O10 C33 172.6(3)
C20 C21 Pd1 N1 -24.1(2)
C22 C21 Pd1 N1 154.1(2)
C20 C21 Pd1 O3 158.0(2)
C22 C21 Pd1 O3 -23.8(2)
C20 C21 Pd1 O1 -125.4(7)
C22 C21 Pd1 O1 52.8(8)
C20 C21 Pd1 Pd2 74.0(2)
C22 C21 Pd1 Pd2 -107.8(2)
C12 N1 Pd1 C21 33.6(2)
C5 N1 Pd1 C21 -155.1(2)
C12 N1 Pd1 O3 132(2)
C5 N1 Pd1 O3 -57(2)
C12 N1 Pd1 O1 -154.2(2)
C5 N1 Pd1 O1 17.14(19)
C12 N1 Pd1 Pd2 -80.8(3)
C5 N1 Pd1 Pd2 90.6(3)
C3 O3 Pd1 C21 -123.5(3)
C3 O3 Pd1 N1 139(2)
C3 O3 Pd1 O1 64.3(3)
C3 O3 Pd1 Pd2 -9.2(2)
C1 O1 Pd1 C21 -164.6(6)
C1 O1 Pd1 N1 94.3(3)
C1 O1 Pd1 O3 -87.7(3)
C1 O1 Pd1 Pd2 -3.0(3)
C42 C43 Pd2 N4 -24.6(2)
C44 C43 Pd2 N4 158.4(2)
C42 C43 Pd2 O2 156.2(2)
C44 C43 Pd2 O2 -20.8(2)
C42 C43 Pd2 O4 -159.7(9)
C44 C43 Pd2 O4 23.4(12)
C42 C43 Pd2 Pd1 70.6(3)
C44 C43 Pd2 Pd1 -106.4(3)
C34 N4 Pd2 C43 29.4(2)
C27 N4 Pd2 C43 -160.68(19)
C34 N4 Pd2 O2 111(7)
C27 N4 Pd2 O2 -79(7)
C34 N4 Pd2 O4 -154.8(2)
C27 N4 Pd2 O4 15.13(18)
C34 N4 Pd2 Pd1 -79.4(2)
C27 N4 Pd2 Pd1 90.49(17)
C1 O2 Pd2 C43 -113.0(2)
C1 O2 Pd2 N4 166(7)
C1 O2 Pd2 O4 71.1(2)
C1 O2 Pd2 Pd1 -4.2(2)
C3 O4 Pd2 C43 -134.0(10)
C3 O4 Pd2 N4 91.1(3)
C3 O4 Pd2 O2 -89.7(3)
C3 O4 Pd2 Pd1 -2.9(2)
C21 Pd1 Pd2 C43 -91.4(2)
N1 Pd1 Pd2 C43 1.22(11)
O3 Pd1 Pd2 C43 -179.92(11)
O1 Pd1 Pd2 C43 91.3(2)
C21 Pd1 Pd2 N4 0.16(11)
N1 Pd1 Pd2 N4 92.79(18)
O3 Pd1 Pd2 N4 -88.35(18)
O1 Pd1 Pd2 N4 -177.08(9)
C21 Pd1 Pd2 O2 -179.98(11)
N1 Pd1 Pd2 O2 -87.36(18)
O3 Pd1 Pd2 O2 91.51(18)
O1 Pd1 Pd2 O2 2.78(9)
C21 Pd1 Pd2 O4 93.30(19)
N1 Pd1 Pd2 O4 -174.08(9)
O3 Pd1 Pd2 O4 4.78(9)
O1 Pd1 Pd2 O4 -83.94(18)
